data_7122592
loop_
_publ_author_name
'Ueno, Atsushi'
'M\"oricke, Jennifer'
'Daniliuc, Constantin G.'
'Kehr, Gerald'
'Erker, Gerhard'

_publ_section_title
;
 Phosphirenium borate betaines from alkynylphosphanes and the
 halogeno-B(C<sub>6</sub>F<sub>5</sub>)<sub>2</sub> reagents.
;
_journal_issue 97
_journal_name_full 'Chemical communications (Cambridge, England)'
_journal_page_first 13746
_journal_page_last 13749
_journal_paper_doi 10.1039/c8cc07189f
_journal_volume 54
_journal_year 2018
_chemical_formula_sum 'C28 H23 B Br F10 P'
_chemical_formula_weight 671.15
_space_group_crystal_system monoclinic
_space_group_IT_number 14
_space_group_name_Hall '-P 2yn'
_space_group_name_H-M_alt 'P 1 21/n 1'
_symmetry_space_group_name_Hall '-P 2yn'
_symmetry_space_group_name_H-M 'P 1 21/n 1'
_atom_sites_solution_hydrogens geom
_audit_creation_method 'APEX3 v2016.1-0'
_audit_update_record
;
2018-09-03 deposited with the CCDC.
2018-11-08 downloaded from the CCDC.
;
_cell_angle_alpha 90
_cell_angle_beta 91.4580(10)
_cell_angle_gamma 90
_cell_formula_units_Z 4
_cell_length_a 8.9577(2)
_cell_length_b 18.6647(5)
_cell_length_c 16.5940(4)
_cell_measurement_reflns_used 9794
_cell_measurement_temperature 105.(2)
_cell_measurement_theta_max 72.1240
_cell_measurement_theta_min 3.5647
_cell_volume 2773.50(12)
_computing_cell_refinement 'SAINT V8.37A (Bruker AXS Inc., 2015)'
_computing_data_collection
;

APEX3 v2016.1-0 (Bruker AXS Inc., 2016)
;
_computing_data_reduction 'SAINT V8.37A (Bruker AXS Inc., 2015)'
_computing_molecular_graphics 'XP (Sheldrick, 2014)'
_computing_publication_material 'SHELXL-2014/7 (Sheldrick, 2014)'
_computing_structure_refinement 'SHELXL-2014/7 (Sheldrick, 2014)'
_computing_structure_solution 'SHELXL-2014/7 (Sheldrick, 2014)'
_diffrn_ambient_temperature 105.(2)
_diffrn_detector_area_resol_mean 10.4167
_diffrn_measured_fraction_theta_full 0.995
_diffrn_measured_fraction_theta_max 0.995
_diffrn_measurement_device_type 'Bruker D8 Venture PHOTON 100 CMOS'
_diffrn_measurement_method 'omega and phi scans'
_diffrn_radiation_monochromator 'MX mirror'
_diffrn_radiation_type 'Cu K\a'
_diffrn_radiation_wavelength 1.54178
_diffrn_reflns_av_R_equivalents 0.0581
_diffrn_reflns_av_unetI/netI 0.0310
_diffrn_reflns_limit_h_max 9
_diffrn_reflns_limit_h_min -10
_diffrn_reflns_limit_k_max 23
_diffrn_reflns_limit_k_min -23
_diffrn_reflns_limit_l_max 20
_diffrn_reflns_limit_l_min -20
_diffrn_reflns_number 46108
_diffrn_reflns_theta_full 72.39
_diffrn_reflns_theta_max 72.39
_diffrn_reflns_theta_min 3.56
_diffrn_source 'Cu ImS'
_diffrn_source_type 'micro focus tube'
_exptl_absorpt_coefficient_mu 3.351
_exptl_absorpt_correction_T_max 0.86
_exptl_absorpt_correction_T_min 0.74
_exptl_absorpt_correction_type multi-scan
_exptl_absorpt_process_details
;
Bruker AXS (2014). SADABS, Version 2014/5, Bruker AXS Inc., Madison, Wisconsin,
USA.
;
_exptl_crystal_colour colourless
_exptl_crystal_density_diffrn 1.607
_exptl_crystal_density_method 'not measured'
_exptl_crystal_description needle
_exptl_crystal_F_000 1344
_exptl_crystal_size_max 0.168
_exptl_crystal_size_mid 0.055
_exptl_crystal_size_min 0.046
_refine_diff_density_max 0.378
_refine_diff_density_min -0.419
_refine_ls_extinction_method none
_refine_ls_goodness_of_fit_ref 1.105
_refine_ls_hydrogen_treatment constr
_refine_ls_matrix_type full
_refine_ls_number_parameters 376
_refine_ls_number_reflns 5453
_refine_ls_number_restraints 0
_refine_ls_restrained_S_all 1.105
_refine_ls_R_factor_all 0.0428
_refine_ls_R_factor_gt 0.0348
_refine_ls_shift/su_max 0.001
_refine_ls_shift/su_mean 0.000
_refine_ls_structure_factor_coef Fsqd
_refine_ls_weighting_details 'w=1/[\s^2^(Fo^2^)+(0.0318P)^2^+2.1158P] where P=(Fo^2^+2Fc^2^)/3'
_refine_ls_weighting_scheme calc
_refine_ls_wR_factor_gt 0.0763
_refine_ls_wR_factor_ref 0.0792
_reflns_number_gt 4799
_reflns_number_total 5453
_reflns_threshold_expression 'I > 2\s(I)'
_cod_data_source_file c8cc07189f2.cif
_cod_data_source_block erk9221
_cod_depositor_comments 'Adding full bibliography for 7122588--7122592.cif.'
_cod_database_code 7122592

loop_
_space_group_symop_operation_xyz
'x, y, z'
'-x+1/2, y+1/2, -z+1/2'
'-x, -y, -z'
'x-1/2, -y-1/2, z-1/2'

loop_
_atom_site_type_symbol
_atom_site_label
_atom_site_fract_x
_atom_site_fract_y
_atom_site_fract_z
_atom_site_U_iso_or_equiv
_atom_site_adp_type
_atom_site_calc_flag
_atom_site_refinement_flags_adp
_atom_site_refinement_flags_posn
_atom_site_occupancy
B B1 0.7054(3) 0.47571(13) 0.26282(15) 0.0191(5) Uani d . . 1
Br Br1 0.58861(3) 0.48494(2) 0.36996(2) 0.02473(8) Uani d . . 1
P P1 0.94330(6) 0.36761(3) 0.34552(3) 0.01631(12) Uani d . . 1
C C1 0.8141(2) 0.40761(11) 0.27574(13) 0.0175(4) Uani d . . 1
C C2 0.8812(2) 0.34963(11) 0.24732(13) 0.0177(4) Uani d . . 1
C C3 0.8993(2) 0.30078(12) 0.17970(13) 0.0193(4) Uani d . . 1
C C4 0.9730(3) 0.23563(12) 0.19286(15) 0.0240(5) Uani d . . 1
H H4 1.0095 0.2236 0.2454 0.029 Uiso calc U R 1
C C5 0.9928(3) 0.18854(13) 0.12944(17) 0.0309(6) Uani d . . 1
H H5 1.0412 0.1439 0.1387 0.037 Uiso calc U R 1
C C6 0.9419(3) 0.20658(14) 0.05269(16) 0.0311(6) Uani d . . 1
H H6 0.9562 0.1744 0.0092 0.037 Uiso calc U R 1
C C7 0.8704(3) 0.27126(14) 0.03902(15) 0.0281(5) Uani d . . 1
H H7 0.837 0.2836 -0.014 0.034 Uiso calc U R 1
C C8 0.8471(3) 0.31833(12) 0.10231(14) 0.0228(5) Uani d . . 1
H H8 0.7959 0.3622 0.0929 0.027 Uiso calc U R 1
C C11 1.1364(2) 0.40362(12) 0.35616(13) 0.0191(4) Uani d . . 1
C C12 1.1570(3) 0.45954(13) 0.29014(16) 0.0290(5) Uani d . . 1
H H12A 1.091 0.5004 0.2996 0.043 Uiso calc U R 1
H H12B 1.1321 0.4383 0.2375 0.043 Uiso calc U R 1
H H12C 1.261 0.4758 0.291 0.043 Uiso calc U R 1
C C13 1.1636(3) 0.43697(16) 0.43931(16) 0.0352(6) Uani d . . 1
H H13A 1.1537 0.4001 0.4808 0.053 Uiso calc U R 1
H H13B 1.0902 0.475 0.4479 0.053 Uiso calc U R 1
H H13C 1.2645 0.4573 0.4426 0.053 Uiso calc U R 1
C C14 1.2472(3) 0.34244(13) 0.34246(15) 0.0257(5) Uani d . . 1
H H14A 1.3494 0.3611 0.3459 0.039 Uiso calc U R 1
H H14B 1.2285 0.3216 0.289 0.039 Uiso calc U R 1
H H14C 1.2346 0.3055 0.3837 0.039 Uiso calc U R 1
C C21 0.8693(3) 0.31016(13) 0.42729(14) 0.0231(5) Uani d . . 1
C C22 0.8302(3) 0.35663(14) 0.50048(14) 0.0275(5) Uani d . . 1
H H22A 0.7583 0.3936 0.4837 0.041 Uiso calc U R 1
H H22B 0.921 0.3794 0.5224 0.041 Uiso calc U R 1
H H22C 0.7863 0.3264 0.542 0.041 Uiso calc U R 1
C C23 0.9853(3) 0.25346(14) 0.45260(16) 0.0311(6) Uani d . . 1
H H23A 0.9421 0.221 0.4922 0.047 Uiso calc U R 1
H H23B 1.0734 0.2771 0.4766 0.047 Uiso calc U R 1
H H23C 1.0145 0.226 0.4052 0.047 Uiso calc U R 1
C C24 0.7288(3) 0.27400(14) 0.39231(15) 0.0292(5) Uani d . . 1
H H24A 0.7551 0.2446 0.3459 0.044 Uiso calc U R 1
H H24B 0.6565 0.3107 0.3751 0.044 Uiso calc U R 1
H H24C 0.6847 0.2436 0.4335 0.044 Uiso calc U R 1
C C31 0.8164(3) 0.54300(12) 0.24542(14) 0.0218(5) Uani d . . 1
C C32 0.8629(3) 0.59785(13) 0.29658(16) 0.0274(5) Uani d . . 1
F F32 0.81123(18) 0.60416(8) 0.37140(9) 0.0373(4) Uani d . . 1
C C33 0.9679(3) 0.64886(13) 0.27560(18) 0.0361(6) Uani d . . 1
F F33 1.0085(2) 0.69984(9) 0.32865(12) 0.0533(5) Uani d . . 1
C C34 1.0320(3) 0.64567(15) 0.20189(19) 0.0420(7) Uani d . . 1
F F34 1.1363(2) 0.69374(11) 0.18123(13) 0.0663(6) Uani d . . 1
C C35 0.9913(3) 0.59197(15) 0.14840(17) 0.0352(6) Uani d . . 1
F F35 1.0548(2) 0.58768(10) 0.07627(11) 0.0518(5) Uani d . . 1
C C36 0.8868(3) 0.54248(12) 0.17154(15) 0.0253(5) Uani d . . 1
F F36 0.85564(16) 0.48975(8) 0.11827(8) 0.0297(3) Uani d . . 1
C C41 0.5750(2) 0.46498(12) 0.19415(13) 0.0200(4) Uani d . . 1
C C42 0.5179(3) 0.51996(13) 0.14569(15) 0.0264(5) Uani d . . 1
F F42 0.57285(17) 0.58719(8) 0.15277(11) 0.0389(4) Uani d . . 1
C C43 0.4044(3) 0.51088(15) 0.08861(16) 0.0318(6) Uani d . . 1
F F43 0.36010(19) 0.56645(10) 0.04197(11) 0.0479(4) Uani d . . 1
C C44 0.3382(3) 0.44502(15) 0.07924(15) 0.0311(6) Uani d . . 1
F F44 0.22752(19) 0.43452(10) 0.02483(10) 0.0460(4) Uani d . . 1
C C45 0.3869(3) 0.38886(13) 0.12706(14) 0.0243(5) Uani d . . 1
F F45 0.31949(16) 0.32494(8) 0.12042(9) 0.0316(3) Uani d . . 1
C C46 0.5027(2) 0.39971(12) 0.18221(13) 0.0201(4) Uani d . . 1
F F46 0.54368(15) 0.34273(7) 0.22750(8) 0.0241(3) Uani d . . 1

loop_
_atom_site_aniso_label
_atom_site_aniso_U_11
_atom_site_aniso_U_22
_atom_site_aniso_U_33
_atom_site_aniso_U_12
_atom_site_aniso_U_13
_atom_site_aniso_U_23
B1 0.0175(12) 0.0176(12) 0.0222(12) 0.0004(9) 0.0025(9) -0.0005(9)
Br1 0.02205(13) 0.02696(13) 0.02535(13) 0.00368(9) 0.00368(9) -0.00444(10)
P1 0.0159(3) 0.0168(3) 0.0163(3) 0.0006(2) 0.0015(2) 0.0006(2)
C1 0.0151(10) 0.0202(11) 0.0173(10) -0.0031(8) 0.0014(8) 0.0015(8)
C2 0.0158(10) 0.0168(10) 0.0205(11) -0.0012(8) 0.0012(8) 0.0021(8)
C3 0.0169(11) 0.0202(11) 0.0210(11) -0.0044(8) 0.0034(8) -0.0025(9)
C4 0.0239(12) 0.0222(11) 0.0259(12) -0.0006(9) 0.0026(9) -0.0017(9)
C5 0.0281(13) 0.0238(12) 0.0411(15) 0.0003(10) 0.0074(11) -0.0086(11)
C6 0.0300(13) 0.0322(13) 0.0315(13) -0.0087(10) 0.0109(11) -0.0150(11)
C7 0.0292(13) 0.0344(13) 0.0207(11) -0.0142(11) 0.0044(9) -0.0042(10)
C8 0.0234(12) 0.0238(12) 0.0213(11) -0.0039(9) -0.0001(9) 0.0003(9)
C11 0.0164(11) 0.0202(11) 0.0208(11) 0.0003(8) 0.0000(8) -0.0013(9)
C12 0.0192(12) 0.0282(12) 0.0395(14) -0.0025(10) -0.0001(10) 0.0110(11)
C13 0.0269(14) 0.0461(16) 0.0326(14) -0.0073(11) 0.0033(11) -0.0177(12)
C14 0.0210(12) 0.0252(12) 0.0310(13) 0.0035(9) 0.0022(9) 0.0031(10)
C21 0.0231(12) 0.0269(12) 0.0194(11) -0.0003(9) 0.0041(9) 0.0050(9)
C22 0.0253(13) 0.0377(14) 0.0199(11) -0.0001(10) 0.0040(9) 0.0011(10)
C23 0.0354(14) 0.0303(13) 0.0277(13) 0.0041(11) 0.0049(11) 0.0120(10)
C24 0.0279(13) 0.0327(13) 0.0272(12) -0.0089(11) 0.0046(10) 0.0047(10)
C31 0.0186(11) 0.0178(10) 0.0287(12) 0.0025(9) -0.0046(9) 0.0038(9)
C32 0.0262(13) 0.0204(11) 0.0352(14) 0.0022(9) -0.0098(10) 0.0017(10)
F32 0.0424(9) 0.0317(8) 0.0376(9) -0.0018(7) -0.0050(7) -0.0127(7)
C33 0.0412(16) 0.0178(12) 0.0481(17) -0.0060(11) -0.0219(13) 0.0081(11)
F33 0.0704(13) 0.0253(8) 0.0625(12) -0.0170(8) -0.0331(10) 0.0028(8)
C34 0.0403(16) 0.0311(14) 0.0540(18) -0.0186(12) -0.0145(14) 0.0223(13)
F34 0.0722(14) 0.0524(11) 0.0733(14) -0.0462(11) -0.0180(11) 0.0284(10)
C35 0.0323(14) 0.0346(14) 0.0383(15) -0.0099(11) -0.0029(11) 0.0154(12)
F35 0.0473(10) 0.0626(12) 0.0459(10) -0.0223(9) 0.0096(8) 0.0183(9)
C36 0.0227(12) 0.0206(11) 0.0323(13) -0.0025(9) -0.0038(10) 0.0062(10)
F36 0.0327(8) 0.0290(7) 0.0277(7) -0.0053(6) 0.0064(6) 0.0014(6)
C41 0.0167(11) 0.0218(11) 0.0215(11) 0.0023(8) 0.0014(8) -0.0001(9)
C42 0.0212(12) 0.0238(12) 0.0342(13) 0.0014(9) -0.0011(10) 0.0056(10)
F42 0.0305(8) 0.0239(7) 0.0615(11) -0.0017(6) -0.0137(7) 0.0147(7)
C43 0.0256(13) 0.0373(14) 0.0324(14) 0.0050(11) -0.0027(10) 0.0120(11)
F43 0.0350(9) 0.0528(10) 0.0550(11) 0.0020(8) -0.0155(8) 0.0268(9)
C44 0.0201(12) 0.0478(16) 0.0252(13) -0.0006(11) -0.0056(9) 0.0020(11)
F44 0.0354(9) 0.0642(11) 0.0373(9) -0.0060(8) -0.0203(7) 0.0054(8)
C45 0.0207(12) 0.0291(12) 0.0233(12) -0.0026(9) 0.0027(9) -0.0062(10)
F45 0.0283(8) 0.0325(8) 0.0338(8) -0.0059(6) -0.0048(6) -0.0089(6)
C46 0.0170(11) 0.0219(11) 0.0214(11) 0.0022(9) 0.0032(8) -0.0009(9)
F46 0.0219(7) 0.0203(6) 0.0300(7) -0.0020(5) -0.0025(5) 0.0019(5)

loop_
_atom_type_symbol
_atom_type_description
_atom_type_scat_dispersion_real
_atom_type_scat_dispersion_imag
_atom_type_scat_source
C C 0.0181 0.0091 'International Tables Vol C Tables 4.2.6.8 and 6.1.1.4'
H H 0.0000 0.0000 'International Tables Vol C Tables 4.2.6.8 and 6.1.1.4'
B B 0.0090 0.0039 'International Tables Vol C Tables 4.2.6.8 and 6.1.1.4'
F F 0.0727 0.0534 'International Tables Vol C Tables 4.2.6.8 and 6.1.1.4'
P P 0.2955 0.4335 'International Tables Vol C Tables 4.2.6.8 and 6.1.1.4'
Br Br -0.6763 1.2805 'International Tables Vol C Tables 4.2.6.8 and 6.1.1.4'

loop_
_geom_angle_atom_site_label_1
_geom_angle_atom_site_label_2
_geom_angle_atom_site_label_3
_geom_angle
C1 B1 C41 114.68(19)
C1 B1 C31 105.19(18)
C41 B1 C31 113.66(19)
C1 B1 Br1 105.38(15)
C41 B1 Br1 103.87(14)
C31 B1 Br1 114.01(16)
C2 P1 C1 44.36(10)
C2 P1 C11 115.65(10)
C1 P1 C11 119.85(10)
C2 P1 C21 117.34(11)
C1 P1 C21 118.51(10)
C11 P1 C21 119.06(10)
C2 C1 B1 150.6(2)
C2 C1 P1 66.26(13)
B1 C1 P1 142.90(17)
C1 C2 C3 147.3(2)
C1 C2 P1 69.38(14)
C3 C2 P1 143.27(17)
C8 C3 C4 119.6(2)
C8 C3 C2 121.4(2)
C4 C3 C2 119.0(2)
C5 C4 C3 120.1(2)
C5 C4 H4 119.9
C3 C4 H4 119.9
C6 C5 C4 120.0(2)
C6 C5 H5 120.0
C4 C5 H5 120.0
C7 C6 C5 120.3(2)
C7 C6 H6 119.9
C5 C6 H6 119.9
C6 C7 C8 120.4(2)
C6 C7 H7 119.8
C8 C7 H7 119.8
C7 C8 C3 119.6(2)
C7 C8 H8 120.2
C3 C8 H8 120.2
C12 C11 C13 110.5(2)
C12 C11 C14 108.18(19)
C13 C11 C14 110.4(2)
C12 C11 P1 107.92(15)
C13 C11 P1 111.09(16)
C14 C11 P1 108.71(15)
C11 C12 H12A 109.5
C11 C12 H12B 109.5
H12A C12 H12B 109.5
C11 C12 H12C 109.5
H12A C12 H12C 109.5
H12B C12 H12C 109.5
C11 C13 H13A 109.5
C11 C13 H13B 109.5
H13A C13 H13B 109.5
C11 C13 H13C 109.5
H13A C13 H13C 109.5
H13B C13 H13C 109.5
C11 C14 H14A 109.5
C11 C14 H14B 109.5
H14A C14 H14B 109.5
C11 C14 H14C 109.5
H14A C14 H14C 109.5
H14B C14 H14C 109.5
C24 C21 C23 110.2(2)
C24 C21 C22 110.24(19)
C23 C21 C22 109.8(2)
C24 C21 P1 106.38(16)
C23 C21 P1 110.19(16)
C22 C21 P1 110.02(16)
C21 C22 H22A 109.5
C21 C22 H22B 109.5
H22A C22 H22B 109.5
C21 C22 H22C 109.5
H22A C22 H22C 109.5
H22B C22 H22C 109.5
C21 C23 H23A 109.5
C21 C23 H23B 109.5
H23A C23 H23B 109.5
C21 C23 H23C 109.5
H23A C23 H23C 109.5
H23B C23 H23C 109.5
C21 C24 H24A 109.5
C21 C24 H24B 109.5
H24A C24 H24B 109.5
C21 C24 H24C 109.5
H24A C24 H24C 109.5
H24B C24 H24C 109.5
C32 C31 C36 114.1(2)
C32 C31 B1 129.4(2)
C36 C31 B1 116.2(2)
F32 C32 C31 121.7(2)
F32 C32 C33 115.1(2)
C31 C32 C33 123.2(3)
F33 C33 C34 120.4(3)
F33 C33 C32 119.7(3)
C34 C33 C32 119.8(3)
F34 C34 C33 120.6(3)
F34 C34 C35 119.6(3)
C33 C34 C35 119.8(2)
F35 C35 C36 121.1(3)
F35 C35 C34 120.4(2)
C36 C35 C34 118.5(3)
F36 C36 C35 116.0(2)
F36 C36 C31 119.4(2)
C35 C36 C31 124.6(2)
C46 C41 C42 113.6(2)
C46 C41 B1 122.1(2)
C42 C41 B1 124.1(2)
F42 C42 C43 115.7(2)
F42 C42 C41 120.4(2)
C43 C42 C41 123.9(2)
F43 C43 C44 120.3(2)
F43 C43 C42 120.0(2)
C44 C43 C42 119.7(2)
F44 C44 C43 121.2(2)
F44 C44 C45 119.7(2)
C43 C44 C45 119.1(2)
F45 C45 C44 119.6(2)
F45 C45 C46 121.0(2)
C44 C45 C46 119.4(2)
F46 C46 C45 116.3(2)
F46 C46 C41 119.5(2)
C45 C46 C41 124.2(2)

loop_
_geom_bond_atom_site_label_1
_geom_bond_atom_site_label_2
_geom_bond_distance
B1 C1 1.612(3)
B1 C41 1.624(3)
B1 C31 1.632(3)
B1 Br1 2.093(2)
P1 C2 1.741(2)
P1 C1 1.780(2)
P1 C11 1.860(2)
P1 C21 1.864(2)
C1 C2 1.330(3)
C2 C3 1.458(3)
C3 C8 1.395(3)
C3 C4 1.398(3)
C4 C5 1.386(3)
C4 H4 0.95
C5 C6 1.383(4)
C5 H5 0.95
C6 C7 1.383(4)
C6 H6 0.95
C7 C8 1.389(3)
C7 H7 0.95
C8 H8 0.95
C11 C12 1.528(3)
C11 C13 1.528(3)
C11 C14 1.534(3)
C12 H12A 0.98
C12 H12B 0.98
C12 H12C 0.98
C13 H13A 0.98
C13 H13B 0.98
C13 H13C 0.98
C14 H14A 0.98
C14 H14B 0.98
C14 H14C 0.98
C21 C24 1.530(3)
C21 C23 1.534(3)
C21 C22 1.540(3)
C22 H22A 0.98
C22 H22B 0.98
C22 H22C 0.98
C23 H23A 0.98
C23 H23B 0.98
C23 H23C 0.98
C24 H24A 0.98
C24 H24B 0.98
C24 H24C 0.98
C31 C32 1.387(3)
C31 C36 1.393(3)
C32 F32 1.341(3)
C32 C33 1.389(4)
C33 F33 1.340(3)
C33 C34 1.365(5)
C34 F34 1.346(3)
C34 C35 1.382(4)
C35 F35 1.341(3)
C35 C36 1.377(3)
C36 F36 1.347(3)
C41 C46 1.392(3)
C41 C42 1.393(3)
C42 F42 1.352(3)
C42 C43 1.382(4)
C43 F43 1.348(3)
C43 C44 1.372(4)
C44 F44 1.338(3)
C44 C45 1.379(4)
C45 F45 1.340(3)
C45 C46 1.381(3)
C46 F46 1.348(3)

loop_
_geom_torsion_atom_site_label_1
_geom_torsion_atom_site_label_2
_geom_torsion_atom_site_label_3
_geom_torsion_atom_site_label_4
_geom_torsion
C41 B1 C1 C2 29.2(5)
C31 B1 C1 C2 -96.4(4)
Br1 B1 C1 C2 142.8(4)
C41 B1 C1 P1 -160.3(2)
C31 B1 C1 P1 74.1(3)
Br1 B1 C1 P1 -46.7(3)
C11 P1 C1 C2 97.29(15)
C21 P1 C1 C2 -101.07(15)
C2 P1 C1 B1 -174.9(3)
C11 P1 C1 B1 -77.6(3)
C21 P1 C1 B1 84.0(3)
B1 C1 C2 C3 -5.2(7)
P1 C1 C2 C3 -179.0(4)
B1 C1 C2 P1 173.7(4)
C11 P1 C2 C1 -107.39(14)
C21 P1 C2 C1 103.88(15)
C1 P1 C2 C3 179.1(3)
C11 P1 C2 C3 71.7(3)
C21 P1 C2 C3 -77.0(3)
C1 C2 C3 C8 14.3(5)
P1 C2 C3 C8 -164.1(2)
C1 C2 C3 C4 -166.9(3)
P1 C2 C3 C4 14.7(4)
C8 C3 C4 C5 -0.6(3)
C2 C3 C4 C5 -179.4(2)
C3 C4 C5 C6 1.2(4)
C4 C5 C6 C7 -0.5(4)
C5 C6 C7 C8 -0.8(4)
C6 C7 C8 C3 1.4(3)
C4 C3 C8 C7 -0.7(3)
C2 C3 C8 C7 178.1(2)
C2 P1 C11 C12 42.62(19)
C1 P1 C11 C12 -7.7(2)
C21 P1 C11 C12 -169.21(16)
C2 P1 C11 C13 163.88(17)
C1 P1 C11 C13 113.58(19)
C21 P1 C11 C13 -48.0(2)
C2 P1 C11 C14 -74.49(18)
C1 P1 C11 C14 -124.78(16)
C21 P1 C11 C14 73.68(18)
C2 P1 C21 C24 -18.1(2)
C1 P1 C21 C24 32.4(2)
C11 P1 C21 C24 -165.77(15)
C2 P1 C21 C23 101.27(19)
C1 P1 C21 C23 151.84(17)
C11 P1 C21 C23 -46.4(2)
C2 P1 C21 C22 -137.52(16)
C1 P1 C21 C22 -86.95(19)
C11 P1 C21 C22 74.84(19)
C1 B1 C31 C32 -102.6(3)
C41 B1 C31 C32 131.1(2)
Br1 B1 C31 C32 12.3(3)
C1 B1 C31 C36 70.5(2)
C41 B1 C31 C36 -55.8(3)
Br1 B1 C31 C36 -174.60(17)
C36 C31 C32 F32 -177.0(2)
B1 C31 C32 F32 -3.7(4)
C36 C31 C32 C33 1.4(3)
B1 C31 C32 C33 174.6(2)
F32 C32 C33 F33 -0.8(3)
C31 C32 C33 F33 -179.3(2)
F32 C32 C33 C34 177.5(2)
C31 C32 C33 C34 -0.9(4)
F33 C33 C34 F34 -0.3(4)
C32 C33 C34 F34 -178.6(3)
F33 C33 C34 C35 178.7(3)
C32 C33 C34 C35 0.4(4)
F34 C34 C35 F35 -0.1(4)
C33 C34 C35 F35 -179.1(3)
F34 C34 C35 C36 178.6(3)
C33 C34 C35 C36 -0.4(4)
F35 C35 C36 F36 1.2(4)
C34 C35 C36 F36 -177.5(2)
F35 C35 C36 C31 179.7(2)
C34 C35 C36 C31 1.0(4)
C32 C31 C36 F36 177.0(2)
B1 C31 C36 F36 2.9(3)
C32 C31 C36 C35 -1.4(4)
B1 C31 C36 C35 -175.6(2)
C1 B1 C41 C46 36.8(3)
C31 B1 C41 C46 157.9(2)
Br1 B1 C41 C46 -77.7(2)
C1 B1 C41 C42 -147.6(2)
C31 B1 C41 C42 -26.5(3)
Br1 B1 C41 C42 98.0(2)
C46 C41 C42 F42 177.3(2)
B1 C41 C42 F42 1.4(4)
C46 C41 C42 C43 -2.4(3)
B1 C41 C42 C43 -178.4(2)
F42 C42 C43 F43 2.9(4)
C41 C42 C43 F43 -177.3(2)
F42 C42 C43 C44 -177.6(2)
C41 C42 C43 C44 2.1(4)
F43 C43 C44 F44 -0.9(4)
C42 C43 C44 F44 179.7(2)
F43 C43 C44 C45 179.2(2)
C42 C43 C44 C45 -0.2(4)
F44 C44 C45 F45 -2.2(4)
C43 C44 C45 F45 177.7(2)
F44 C44 C45 C46 179.0(2)
C43 C44 C45 C46 -1.1(4)
F45 C45 C46 F46 0.6(3)
C44 C45 C46 F46 179.4(2)
F45 C45 C46 C41 -178.1(2)
C44 C45 C46 C41 0.7(4)
C42 C41 C46 F46 -177.64(19)
B1 C41 C46 F46 -1.6(3)
C42 C41 C46 C45 1.0(3)
B1 C41 C46 C45 177.1(2)
